data_7135846
loop_
_publ_author_name
'Tarray, Amir Rashid'
'Naaz, Ayshia'
'Patel, Tulsi R.'
'Ganguly, Bishwajit'
'Bhat, Bilal A.'
'Rashid, Showkat'

_publ_section_title
;
 Diastereoselective assembly of complex benzofuran-annulated
 spiro-tetrahydroquinoline frameworks <i>via</i> Povarov cyclization.
;
_journal_name_full 'Chemical communications (Cambridge, England)'
_journal_paper_doi 10.1039/d6cc01638c
_journal_year 2026
_chemical_formula_moiety 'C23 H17 Br N2 O2'
_chemical_formula_sum 'C23 H17 Br N2 O2'
_chemical_formula_weight 433.29
_space_group_crystal_system monoclinic
_space_group_IT_number 14
_space_group_name_Hall '-P 2ybc'
_space_group_name_H-M_alt 'P 1 21/c 1'
_atom_sites_solution_hydrogens geom
_audit_creation_date 2025-02-11
_audit_creation_method
;
Olex2 1.5-alpha
(compiled 2025.01.22 svn.rc7346086 for OlexSys, GUI svn.r7128)
;
_audit_update_record
;
2025-02-11 deposited with the CCDC.	2026-05-11 downloaded from the CCDC.
;
_cell_angle_alpha 90
_cell_angle_beta 95.6250(10)
_cell_angle_gamma 90
_cell_formula_units_Z 4
_cell_length_a 8.6102(2)
_cell_length_b 13.8584(4)
_cell_length_c 15.3809(5)
_cell_measurement_reflns_used 9937
_cell_measurement_temperature 296.15
_cell_measurement_theta_max 28.306
_cell_measurement_theta_min 2.377
_cell_volume 1826.47(9)
_computing_cell_refinement 'SAINT V8.40B (?, 2016)'
_computing_data_reduction 'SAINT V8.40B (?, 2016)'
_computing_molecular_graphics 'Olex2 1.5-alpha (Dolomanov et al., 2009)'
_computing_publication_material 'Olex2 1.5-alpha (Dolomanov et al., 2009)'
_computing_structure_refinement 'SHELXL 2019/3 (Sheldrick, 2015)'
_computing_structure_solution 'SHELXT 2018/2 (Sheldrick, 2018)'
_diffrn_ambient_temperature 296.15
_diffrn_measured_fraction_theta_full 1.000
_diffrn_measured_fraction_theta_max 0.999
_diffrn_measurement_device_type 'Bruker APEX-II CCD'
_diffrn_measurement_method '\f and \w scans'
_diffrn_radiation_type MoK\a
_diffrn_radiation_wavelength 0.71073
_diffrn_reflns_av_R_equivalents 0.0579
_diffrn_reflns_av_unetI/netI 0.0301
_diffrn_reflns_Laue_measured_fraction_full 1.000
_diffrn_reflns_Laue_measured_fraction_max 0.999
_diffrn_reflns_limit_h_max 10
_diffrn_reflns_limit_h_min -11
_diffrn_reflns_limit_k_max 18
_diffrn_reflns_limit_k_min -15
_diffrn_reflns_limit_l_max 20
_diffrn_reflns_limit_l_min -20
_diffrn_reflns_number 41008
_diffrn_reflns_point_group_measured_fraction_full 1.000
_diffrn_reflns_point_group_measured_fraction_max 0.999
_diffrn_reflns_theta_full 25.242
_diffrn_reflns_theta_max 28.324
_diffrn_reflns_theta_min 1.982
_diffrn_source_current 1.0
_diffrn_source_power 0.05
_diffrn_source_voltage 50.0
_diffrn_standards_number 0
_exptl_absorpt_coefficient_mu 2.273
_exptl_absorpt_correction_T_max 0.7457
_exptl_absorpt_correction_T_min 0.6302
_exptl_absorpt_correction_type multi-scan
_exptl_absorpt_process_details
;
SADABS-2016/2 (Bruker,2016/2) was used for absorption correction.
wR2(int) was 0.0675 before and 0.0546 after correction.
The Ratio of minimum to maximum transmission is 0.8451.
The \l/2 correction factor is Not present.
;
_exptl_crystal_density_diffrn 1.576
_exptl_crystal_description block
_exptl_crystal_F_000 880
_exptl_crystal_size_max 0.21
_exptl_crystal_size_mid 0.18
_exptl_crystal_size_min 0.18
_refine_diff_density_max 0.578
_refine_diff_density_min -0.666
_refine_diff_density_rms 0.066
_refine_ls_extinction_method none
_refine_ls_goodness_of_fit_ref 1.035
_refine_ls_hydrogen_treatment constr
_refine_ls_matrix_type full
_refine_ls_number_parameters 254
_refine_ls_number_reflns 4566
_refine_ls_number_restraints 0
_refine_ls_restrained_S_all 1.035
_refine_ls_R_factor_all 0.0350
_refine_ls_R_factor_gt 0.0284
_refine_ls_shift/su_max 0.000
_refine_ls_shift/su_mean 0.000
_refine_ls_structure_factor_coef Fsqd
_refine_ls_weighting_details 'w=1/[\s^2^(Fo^2^)+(0.0294P)^2^+1.5003P] where P=(Fo^2^+2Fc^2^)/3'
_refine_ls_weighting_scheme calc
_refine_ls_wR_factor_gt 0.0683
_refine_ls_wR_factor_ref 0.0706
_reflns_Friedel_coverage 0.000
_reflns_number_gt 3973
_reflns_number_total 4566
_reflns_threshold_expression 'I > 2\s(I)'
_cod_data_source_file d6cc01638c2.cif
_cod_data_source_block 22nova_o_0m_a
_cod_database_code 7135846
_shelx_shelxl_version_number 2019/3
_shelx_space_group_comment
;
The symmetry employed for this shelxl refinement is uniquely defined
by the following loop, which should always be used as a source of
symmetry information in preference to the above space-group names.
They are only intended as comments.
;
_shelx_estimated_absorpt_t_max 0.685
_shelx_estimated_absorpt_t_min 0.647
_olex2_refinement_description
;
1. Fixed Uiso
 At 1.2 times of:
  All C(H) groups, All N(H) groups
 At 1.5 times of:
  All C(H,H,H) groups
2.a Ternary CH refined with riding coordinates:
 C15(H15)
2.b Aromatic/amide H refined with riding coordinates:
 N1(H1), N2(H2), C2(H2A), C20(H20), C10(H10), C19(H19), C6(H6), C3(H3),
 C11(H11), C21(H21), C13(H13), C22(H22), C12(H12)
2.c Idealised Me refined as rotating group:
 C7(H7A,H7B,H7C)
;
_olex2_submission_special_instructions 'No special instructions were received'

loop_
_space_group_symop_operation_xyz
'x, y, z'
'-x, y+1/2, -z+1/2'
'-x, -y, -z'
'x, -y-1/2, z-1/2'

loop_
_atom_site_label
_atom_site_type_symbol
_atom_site_fract_x
_atom_site_fract_y
_atom_site_fract_z
_atom_site_U_iso_or_equiv
_atom_site_adp_type
_atom_site_occupancy
_atom_site_site_symmetry_order
_atom_site_calc_flag
_atom_site_refinement_flags_posn
_atom_site_refinement_flags_adp
_atom_site_refinement_flags_occupancy
_atom_site_disorder_assembly
_atom_site_disorder_group
Br1 Br -0.03893(2) 0.33590(2) -0.03242(2) 0.02059(6) Uani 1 1 d . . . . .
O2 O 0.53599(14) 0.39912(9) 0.33438(8) 0.0158(3) Uani 1 1 d . . . . .
O1 O 0.04580(15) 0.46430(10) 0.39363(8) 0.0203(3) Uani 1 1 d . . . . .
N1 N 0.18857(17) 0.42909(11) 0.52409(9) 0.0164(3) Uani 1 1 d . . . . .
H1 H 0.134871 0.461123 0.558539 0.020 Uiso 1 1 calc R U . . .
N2 N 0.23712(18) 0.29137(11) 0.34284(9) 0.0161(3) Uani 1 1 d . . . . .
H2 H 0.246282 0.233461 0.362780 0.019 Uiso 1 1 calc R U . . .
C17 C 0.1591(2) 0.42806(13) 0.43604(11) 0.0156(3) Uani 1 1 d . . . . .
C18 C 0.3183(2) 0.37107(13) 0.55226(11) 0.0142(3) Uani 1 1 d . . . . .
C2 C 0.0014(2) 0.24572(13) 0.13454(12) 0.0176(4) Uani 1 1 d . . . . .
H2A H -0.068542 0.199894 0.109854 0.021 Uiso 1 1 calc R U . . .
C4 C 0.1684(2) 0.30700(13) 0.25849(11) 0.0140(3) Uani 1 1 d . . . . .
C1 C 0.0468(2) 0.32325(13) 0.08601(11) 0.0158(3) Uani 1 1 d . . . . .
C16 C 0.2934(2) 0.37136(13) 0.39749(11) 0.0136(3) Uani 1 1 d . . . . .
C5 C 0.20922(19) 0.38668(12) 0.20950(11) 0.0123(3) Uani 1 1 d . . . . .
C7 C 0.2146(2) 0.56143(13) 0.24918(11) 0.0159(3) Uani 1 1 d . . . . .
H7A H 0.191199 0.582284 0.189826 0.024 Uiso 1 1 calc R U . . .
H7B H 0.273216 0.610651 0.281776 0.024 Uiso 1 1 calc R U . . .
H7C H 0.119117 0.549699 0.274830 0.024 Uiso 1 1 calc R U . . .
C9 C 0.4603(2) 0.48132(12) 0.20712(11) 0.0134(3) Uani 1 1 d . . . . .
C20 C 0.4940(2) 0.27894(13) 0.64713(11) 0.0185(4) Uani 1 1 d . . . . .
H20 H 0.531067 0.258976 0.703069 0.022 Uiso 1 1 calc R U . . .
C10 C 0.4899(2) 0.52877(13) 0.13105(12) 0.0172(4) Uani 1 1 d . . . . .
H10 H 0.409218 0.557904 0.095823 0.021 Uiso 1 1 calc R U . . .
C8 C 0.3110(2) 0.46817(12) 0.25098(11) 0.0126(3) Uani 1 1 d . . . . .
C15 C 0.38462(19) 0.44166(13) 0.34491(11) 0.0133(3) Uani 1 1 d . . . . .
H15 H 0.401317 0.501430 0.378583 0.016 Uiso 1 1 calc R U . . .
C23 C 0.3853(2) 0.33494(13) 0.47994(11) 0.0148(3) Uani 1 1 d . . . . .
C19 C 0.3720(2) 0.34504(13) 0.63689(11) 0.0170(4) Uani 1 1 d . . . . .
H19 H 0.328362 0.370670 0.684801 0.020 Uiso 1 1 calc R U . . .
C14 C 0.5830(2) 0.43911(12) 0.25909(11) 0.0147(3) Uani 1 1 d . . . . .
C6 C 0.1480(2) 0.39309(13) 0.12229(11) 0.0142(3) Uani 1 1 d . . . . .
H6 H 0.175457 0.444704 0.088317 0.017 Uiso 1 1 calc R U . . .
C3 C 0.0631(2) 0.23856(13) 0.22080(11) 0.0169(4) Uani 1 1 d . . . . .
H3 H 0.033860 0.187116 0.254443 0.020 Uiso 1 1 calc R U . . .
C11 C 0.6429(2) 0.53200(14) 0.10834(12) 0.0201(4) Uani 1 1 d . . . . .
H11 H 0.664602 0.563879 0.057729 0.024 Uiso 1 1 calc R U . . .
C21 C 0.5621(2) 0.24190(13) 0.57571(12) 0.0197(4) Uani 1 1 d . . . . .
H21 H 0.643528 0.197815 0.584477 0.024 Uiso 1 1 calc R U . . .
C13 C 0.7351(2) 0.43981(13) 0.23795(12) 0.0176(4) Uani 1 1 d . . . . .
H13 H 0.815041 0.409893 0.273107 0.021 Uiso 1 1 calc R U . . .
C22 C 0.5086(2) 0.27060(13) 0.49102(12) 0.0189(4) Uani 1 1 d . . . . .
H22 H 0.554778 0.247025 0.443128 0.023 Uiso 1 1 calc R U . . .
C12 C 0.7630(2) 0.48780(14) 0.16098(12) 0.0202(4) Uani 1 1 d . . . . .
H12 H 0.864119 0.490212 0.144621 0.024 Uiso 1 1 calc R U . . .

loop_
_atom_site_aniso_label
_atom_site_aniso_U_11
_atom_site_aniso_U_22
_atom_site_aniso_U_33
_atom_site_aniso_U_23
_atom_site_aniso_U_13
_atom_site_aniso_U_12
Br1 0.02096(10) 0.02802(11) 0.01203(9) -0.00130(7) -0.00220(6) -0.00087(8)
O2 0.0116(6) 0.0200(7) 0.0158(6) 0.0018(5) 0.0018(4) 0.0034(5)
O1 0.0136(6) 0.0315(8) 0.0156(6) 0.0009(5) 0.0003(5) 0.0055(5)
N1 0.0161(7) 0.0213(8) 0.0121(7) -0.0002(6) 0.0021(5) 0.0027(6)
N2 0.0207(8) 0.0134(7) 0.0135(7) 0.0017(6) -0.0018(6) -0.0015(6)
C17 0.0146(8) 0.0184(9) 0.0139(8) 0.0002(6) 0.0020(6) -0.0011(7)
C18 0.0138(8) 0.0132(8) 0.0155(8) -0.0001(6) 0.0002(6) -0.0029(7)
C2 0.0152(8) 0.0173(9) 0.0200(8) -0.0044(7) 0.0006(7) -0.0029(7)
C4 0.0129(8) 0.0155(8) 0.0137(8) -0.0012(6) 0.0013(6) 0.0014(6)
C1 0.0158(8) 0.0208(9) 0.0103(7) -0.0020(6) -0.0014(6) 0.0030(7)
C16 0.0135(8) 0.0151(8) 0.0120(7) -0.0007(6) 0.0002(6) 0.0008(7)
C5 0.0097(7) 0.0140(8) 0.0133(7) -0.0008(6) 0.0019(6) 0.0013(6)
C7 0.0164(8) 0.0137(8) 0.0169(8) -0.0004(6) -0.0013(6) 0.0024(7)
C9 0.0138(8) 0.0118(8) 0.0146(8) -0.0023(6) 0.0020(6) -0.0017(6)
C20 0.0229(9) 0.0160(9) 0.0155(8) 0.0039(6) -0.0040(7) -0.0048(7)
C10 0.0179(9) 0.0159(9) 0.0175(8) 0.0006(6) 0.0011(7) -0.0024(7)
C8 0.0123(8) 0.0127(8) 0.0126(7) -0.0001(6) 0.0007(6) 0.0002(6)
C15 0.0110(8) 0.0146(8) 0.0141(7) -0.0013(6) -0.0001(6) 0.0025(6)
C23 0.0158(8) 0.0150(8) 0.0130(7) 0.0012(6) -0.0007(6) -0.0025(7)
C19 0.0195(9) 0.0181(9) 0.0131(8) 0.0001(7) -0.0005(6) -0.0052(7)
C14 0.0159(8) 0.0138(8) 0.0145(8) -0.0026(6) 0.0016(6) -0.0004(7)
C6 0.0139(8) 0.0150(8) 0.0139(8) 0.0004(6) 0.0019(6) 0.0012(6)
C3 0.0166(9) 0.0165(9) 0.0177(8) 0.0020(7) 0.0021(7) -0.0034(7)
C11 0.0220(10) 0.0196(9) 0.0195(9) -0.0011(7) 0.0065(7) -0.0041(7)
C21 0.0187(9) 0.0159(9) 0.0234(9) 0.0030(7) -0.0037(7) 0.0020(7)
C13 0.0135(8) 0.0186(9) 0.0205(9) -0.0031(7) 0.0008(7) 0.0010(7)
C22 0.0200(9) 0.0176(9) 0.0188(9) 0.0003(7) -0.0002(7) 0.0010(7)
C12 0.0159(9) 0.0215(10) 0.0240(9) -0.0052(7) 0.0060(7) -0.0027(7)

loop_
_atom_type_symbol
_atom_type_description
_atom_type_scat_dispersion_real
_atom_type_scat_dispersion_imag
_atom_type_scat_source
C C 0.0033 0.0016 'International Tables Vol C Tables 4.2.6.8 and 6.1.1.4'
H H 0.0000 0.0000 'International Tables Vol C Tables 4.2.6.8 and 6.1.1.4'
Br Br -0.2901 2.4595 'International Tables Vol C Tables 4.2.6.8 and 6.1.1.4'
N N 0.0061 0.0033 'International Tables Vol C Tables 4.2.6.8 and 6.1.1.4'
O O 0.0106 0.0060 'International Tables Vol C Tables 4.2.6.8 and 6.1.1.4'

loop_
_geom_angle_atom_site_label_1
_geom_angle_atom_site_label_2
_geom_angle_atom_site_label_3
_geom_angle
_geom_angle_site_symmetry_1
_geom_angle_site_symmetry_3
_geom_angle_publ_flag
C14 O2 C15 105.69(13) . . ?
C17 N1 H1 124.2 . . ?
C17 N1 C18 111.51(15) . . ?
C18 N1 H1 124.2 . . ?
C4 N2 H2 119.6 . . ?
C4 N2 C16 120.74(15) . . ?
C16 N2 H2 119.6 . . ?
O1 C17 N1 126.09(16) . . ?
O1 C17 C16 125.72(15) . . ?
N1 C17 C16 108.19(14) . . ?
C23 C18 N1 109.67(15) . . ?
C19 C18 N1 128.23(16) . . ?
C19 C18 C23 121.96(17) . . ?
C1 C2 H2A 121.0 . . ?
C3 C2 H2A 121.0 . . ?
C3 C2 C1 118.01(16) . . ?
N2 C4 C5 121.27(16) . . ?
N2 C4 C3 118.75(16) . . ?
C3 C4 C5 119.89(15) . . ?
C2 C1 Br1 118.86(13) . . ?
C6 C1 Br1 119.42(13) . . ?
C6 C1 C2 121.68(16) . . ?
N2 C16 C17 112.84(14) . . ?
N2 C16 C15 109.92(14) . . ?
N2 C16 C23 110.44(14) . . ?
C15 C16 C17 108.51(14) . . ?
C23 C16 C17 101.26(13) . . ?
C23 C16 C15 113.67(14) . . ?
C4 C5 C8 121.41(15) . . ?
C6 C5 C4 118.44(15) . . ?
C6 C5 C8 120.06(15) . . ?
H7A C7 H7B 109.5 . . ?
H7A C7 H7C 109.5 . . ?
H7B C7 H7C 109.5 . . ?
C8 C7 H7A 109.5 . . ?
C8 C7 H7B 109.5 . . ?
C8 C7 H7C 109.5 . . ?
C10 C9 C8 131.60(16) . . ?
C10 C9 C14 119.54(16) . . ?
C14 C9 C8 108.81(15) . . ?
C19 C20 H20 119.2 . . ?
C19 C20 C21 121.66(16) . . ?
C21 C20 H20 119.2 . . ?
C9 C10 H10 120.6 . . ?
C9 C10 C11 118.79(17) . . ?
C11 C10 H10 120.6 . . ?
C5 C8 C7 109.13(14) . . ?
C5 C8 C15 112.06(14) . . ?
C7 C8 C15 112.59(14) . . ?
C9 C8 C5 112.22(13) . . ?
C9 C8 C7 111.74(14) . . ?
C9 C8 C15 98.87(13) . . ?
O2 C15 C16 108.23(13) . . ?
O2 C15 C8 106.21(13) . . ?
O2 C15 H15 108.4 . . ?
C16 C15 C8 117.06(14) . . ?
C16 C15 H15 108.4 . . ?
C8 C15 H15 108.4 . . ?
C18 C23 C16 108.98(15) . . ?
C22 C23 C18 120.34(16) . . ?
C22 C23 C16 130.50(16) . . ?
C18 C19 C20 117.17(17) . . ?
C18 C19 H19 121.4 . . ?
C20 C19 H19 121.4 . . ?
O2 C14 C9 112.53(15) . . ?
O2 C14 C13 124.30(16) . . ?
C13 C14 C9 123.15(16) . . ?
C1 C6 C5 120.48(16) . . ?
C1 C6 H6 119.8 . . ?
C5 C6 H6 119.8 . . ?
C2 C3 C4 121.43(16) . . ?
C2 C3 H3 119.3 . . ?
C4 C3 H3 119.3 . . ?
C10 C11 H11 119.8 . . ?
C12 C11 C10 120.42(17) . . ?
C12 C11 H11 119.8 . . ?
C20 C21 H21 119.8 . . ?
C20 C21 C22 120.34(17) . . ?
C22 C21 H21 119.8 . . ?
C14 C13 H13 121.7 . . ?
C14 C13 C12 116.64(17) . . ?
C12 C13 H13 121.7 . . ?
C23 C22 C21 118.50(17) . . ?
C23 C22 H22 120.8 . . ?
C21 C22 H22 120.8 . . ?
C11 C12 C13 121.45(17) . . ?
C11 C12 H12 119.3 . . ?
C13 C12 H12 119.3 . . ?

loop_
_geom_bond_atom_site_label_1
_geom_bond_atom_site_label_2
_geom_bond_distance
_geom_bond_site_symmetry_2
_geom_bond_publ_flag
Br1 C1 1.9053(17) . ?
O2 C15 1.454(2) . ?
O2 C14 1.380(2) . ?
O1 C17 1.227(2) . ?
N1 H1 0.8600 . ?
N1 C17 1.353(2) . ?
N1 C18 1.410(2) . ?
N2 H2 0.8600 . ?
N2 C4 1.389(2) . ?
N2 C16 1.446(2) . ?
C17 C16 1.562(2) . ?
C18 C23 1.395(2) . ?
C18 C19 1.386(2) . ?
C2 H2A 0.9300 . ?
C2 C1 1.386(3) . ?
C2 C3 1.384(2) . ?
C4 C5 1.401(2) . ?
C4 C3 1.398(2) . ?
C1 C6 1.383(2) . ?
C16 C15 1.531(2) . ?
C16 C23 1.514(2) . ?
C5 C8 1.530(2) . ?
C5 C6 1.395(2) . ?
C7 H7A 0.9600 . ?
C7 H7B 0.9600 . ?
C7 H7C 0.9600 . ?
C7 C8 1.535(2) . ?
C9 C10 1.387(2) . ?
C9 C8 1.521(2) . ?
C9 C14 1.390(2) . ?
C20 H20 0.9300 . ?
C20 C19 1.391(3) . ?
C20 C21 1.393(3) . ?
C10 H10 0.9300 . ?
C10 C11 1.396(3) . ?
C8 C15 1.564(2) . ?
C15 H15 0.9800 . ?
C23 C22 1.384(3) . ?
C19 H19 0.9300 . ?
C14 C13 1.380(2) . ?
C6 H6 0.9300 . ?
C3 H3 0.9300 . ?
C11 H11 0.9300 . ?
C11 C12 1.392(3) . ?
C21 H21 0.9300 . ?
C21 C22 1.396(3) . ?
C13 H13 0.9300 . ?
C13 C12 1.399(3) . ?
C22 H22 0.9300 . ?
C12 H12 0.9300 . ?

loop_
_geom_torsion_atom_site_label_1
_geom_torsion_atom_site_label_2
_geom_torsion_atom_site_label_3
_geom_torsion_atom_site_label_4
_geom_torsion
_geom_torsion_site_symmetry_1
_geom_torsion_site_symmetry_2
_geom_torsion_site_symmetry_3
_geom_torsion_site_symmetry_4
_geom_torsion_publ_flag
Br1 C1 C6 C5 178.38(13) . . . . ?
O2 C14 C13 C12 -176.89(16) . . . . ?
O1 C17 C16 N2 -55.3(2) . . . . ?
O1 C17 C16 C15 66.7(2) . . . . ?
O1 C17 C16 C23 -173.38(18) . . . . ?
N1 C17 C16 N2 123.87(16) . . . . ?
N1 C17 C16 C15 -114.06(15) . . . . ?
N1 C17 C16 C23 5.82(18) . . . . ?
N1 C18 C23 C16 -0.1(2) . . . . ?
N1 C18 C23 C22 -175.69(16) . . . . ?
N1 C18 C19 C20 173.74(17) . . . . ?
N2 C4 C5 C8 -9.8(3) . . . . ?
N2 C4 C5 C6 173.59(16) . . . . ?
N2 C4 C3 C2 -174.27(17) . . . . ?
N2 C16 C15 O2 -75.12(16) . . . . ?
N2 C16 C15 C8 44.76(19) . . . . ?
N2 C16 C23 C18 -123.11(16) . . . . ?
N2 C16 C23 C22 51.9(2) . . . . ?
C17 N1 C18 C23 4.3(2) . . . . ?
C17 N1 C18 C19 -171.55(17) . . . . ?
C17 C16 C15 O2 161.05(13) . . . . ?
C17 C16 C15 C8 -79.07(17) . . . . ?
C17 C16 C23 C18 -3.33(18) . . . . ?
C17 C16 C23 C22 171.65(19) . . . . ?
C18 N1 C17 O1 172.82(18) . . . . ?
C18 N1 C17 C16 -6.4(2) . . . . ?
C18 C23 C22 C21 1.0(3) . . . . ?
C2 C1 C6 C5 0.8(3) . . . . ?
C4 N2 C16 C17 76.45(19) . . . . ?
C4 N2 C16 C15 -44.8(2) . . . . ?
C4 N2 C16 C23 -171.03(15) . . . . ?
C4 C5 C8 C7 -114.87(17) . . . . ?
C4 C5 C8 C9 120.72(17) . . . . ?
C4 C5 C8 C15 10.5(2) . . . . ?
C4 C5 C6 C1 1.4(2) . . . . ?
C1 C2 C3 C4 -0.1(3) . . . . ?
C16 N2 C4 C5 28.7(2) . . . . ?
C16 N2 C4 C3 -154.83(16) . . . . ?
C16 C23 C22 C21 -173.51(17) . . . . ?
C5 C4 C3 C2 2.2(3) . . . . ?
C5 C8 C15 O2 92.09(16) . . . . ?
C5 C8 C15 C16 -28.9(2) . . . . ?
C7 C8 C15 O2 -144.45(14) . . . . ?
C7 C8 C15 C16 94.61(18) . . . . ?
C9 C10 C11 C12 0.4(3) . . . . ?
C9 C8 C15 O2 -26.35(16) . . . . ?
C9 C8 C15 C16 -147.30(14) . . . . ?
C9 C14 C13 C12 1.4(3) . . . . ?
C20 C21 C22 C23 -1.2(3) . . . . ?
C10 C9 C8 C5 81.0(2) . . . . ?
C10 C9 C8 C7 -41.9(2) . . . . ?
C10 C9 C8 C15 -160.66(18) . . . . ?
C10 C9 C14 O2 176.93(15) . . . . ?
C10 C9 C14 C13 -1.5(3) . . . . ?
C10 C11 C12 C13 -0.5(3) . . . . ?
C8 C5 C6 C1 -175.29(15) . . . . ?
C8 C9 C10 C11 177.52(17) . . . . ?
C8 C9 C14 O2 -0.7(2) . . . . ?
C8 C9 C14 C13 -179.11(16) . . . . ?
C15 O2 C14 C9 -17.26(19) . . . . ?
C15 O2 C14 C13 161.18(17) . . . . ?
C15 C16 C23 C18 112.82(17) . . . . ?
C15 C16 C23 C22 -72.2(2) . . . . ?
C23 C18 C19 C20 -1.6(3) . . . . ?
C23 C16 C15 O2 49.24(18) . . . . ?
C23 C16 C15 C8 169.12(14) . . . . ?
C19 C18 C23 C16 176.00(16) . . . . ?
C19 C18 C23 C22 0.4(3) . . . . ?
C19 C20 C21 C22 0.0(3) . . . . ?
C14 O2 C15 C16 154.02(13) . . . . ?
C14 O2 C15 C8 27.54(16) . . . . ?
C14 C9 C10 C11 0.6(3) . . . . ?
C14 C9 C8 C5 -101.78(16) . . . . ?
C14 C9 C8 C7 135.26(15) . . . . ?
C14 C9 C8 C15 16.53(17) . . . . ?
C14 C13 C12 C11 -0.4(3) . . . . ?
C6 C5 C8 C7 61.7(2) . . . . ?
C6 C5 C8 C9 -62.7(2) . . . . ?
C6 C5 C8 C15 -172.90(15) . . . . ?
C3 C2 C1 Br1 -179.04(13) . . . . ?
C3 C2 C1 C6 -1.4(3) . . . . ?
C3 C4 C5 C8 173.78(15) . . . . ?
C3 C4 C5 C6 -2.8(2) . . . . ?
C21 C20 C19 C18 1.4(3) . . . . ?
